data_1576507
loop_
_publ_author_name
'Xiang, Xiaoshuang'
'Hermann, Mathias'
'Ye, Lei'
'Seitz, Philipp'
'Estaque, Lilian'
'Pieters, Gr&#xe9;gory'
'Drewello, Thomas'
'Esser, Birgit'

_publ_section_title
;
 Diketo[<i>n</i>]CPPs as chiral and shape-adaptive fullerene hosts and
 precursors to DBP[<i>n</i>]CPPs.
;
_journal_issue 13
_journal_name_full 'Chemical science'
_journal_page_first 6677
_journal_page_last 6687
_journal_paper_doi 10.1039/d5sc05305f
_journal_volume 17
_journal_year 2026
_chemical_formula_moiety 'C84 H56 3.5(C6 H14)'
_chemical_formula_sum 'C105 H105'
_chemical_formula_weight 1366.88
_space_group_crystal_system monoclinic
_space_group_IT_number 14
_space_group_name_Hall '-P 2ybc'
_space_group_name_H-M_alt 'P 1 21/c 1'
_atom_sites_solution_hydrogens geom
_atom_sites_solution_primary direct
_audit_block_doi 10.5517/ccdc.csd.cc2kdkwf
_audit_creation_date 2024-06-25
_audit_creation_method
;FinalCif V139 by Daniel Kratzert, Freiburg 2024, 
https://dkratzert.de/finalcif.html
;
_audit_update_record
;
2024-06-25 deposited with the CCDC.	2026-01-21 downloaded from the CCDC.
;
_cell_angle_alpha 90
_cell_angle_beta 96.305(3)
_cell_angle_gamma 90
_cell_formula_units_Z 4
_cell_length_a 18.8736(5)
_cell_length_b 31.9978(8)
_cell_length_c 14.3224(4)
_cell_measurement_reflns_used 6638
_cell_measurement_temperature 150(2)
_cell_measurement_theta_max 62.6020
_cell_measurement_theta_min 2.6790
_cell_volume 8597.2(4)
_computing_cell_refinement 'CrysAlisPro 1.171.43.112a (Rigaku OD, 2024)'
_computing_data_collection 'CrysAlisPro system (CCD 42.102a (release 15-09-2023))'
_computing_data_reduction 'CrysAlisPro 1.171.43.112a (Rigaku OD, 2024)'
_computing_structure_refinement 'SHELXL-2019/1 (Sheldrick, 2019)'
_computing_structure_solution 'SHELXT (G. Sheldrick)'
_diffrn_ambient_environment N~2~
_diffrn_ambient_temperature 150(2)
_diffrn_detector 'CCD plate'
_diffrn_detector_area_resol_mean 10.3385
_diffrn_detector_type Atlas
_diffrn_measured_fraction_theta_full 1.000
_diffrn_measured_fraction_theta_max 0.996
_diffrn_measurement_details
;
List of Runs (angles in degrees, time in seconds):

  # Type    Start    End  Width  t~exp~   \w     \q     \k     \f   Frames
#--------------------------------------------------------------------------
  1  \w    -71.00  30.00   1.00    1.00    --  -42.93  57.00   0.00  101
  2  \w    -87.00  -6.00   1.00    1.00    --  -42.93 125.00 120.00   81
  3  \w   -117.00 -18.00   1.00    1.00    --  -42.93 -38.00  60.00   99
  4  \w    -76.00  33.00   1.00    1.00    --  -42.93  77.00-150.00  109
  5  \w     10.00  42.00   1.00    1.00    --   42.93  79.00  10.65   32
  6  \w     10.00  42.00   1.00    1.00    --   42.93  80.00  48.17   32
  7  \w    103.00 178.00   1.00    4.00    --  104.63  77.00  30.00   75
  8  \w     23.00 157.00   1.00    4.00    --  104.63 -15.00  60.00  134
  9  \w     32.00 130.00   1.00    4.00    --  104.63 -45.00-150.00   98
 10  \w     22.00 106.00   1.00    4.00    --  104.63 -95.00  90.00   84
 11  \w    103.00 178.00   1.00    4.00    --  104.63  77.00-120.00   75
 12  \w     33.00 113.00   1.00    4.00    --  104.63-125.00-150.00   80
 13  \w     33.00 113.00   1.00    4.00    --  104.63-125.00 -90.00   80
 14  \w     97.00 176.00   1.00    4.00    --  104.63 125.00  60.00   79
 15  \w     25.00 107.00   1.00    4.00    --  104.63-100.00  10.00   82
 16  \w     32.00 134.00   1.00    4.00    --  104.63 -61.00  90.00  102
 17  \w    103.00 178.00   1.00    4.00    --  104.63  77.00 120.00   75
 18  \w     33.00 113.00   1.00    4.00    --  104.63-125.00 -30.00   80
 19  \w     32.00 130.00   1.00    4.00    --  104.63 -45.00 -30.00   98
 20  \w    103.00 178.00   1.00    4.00    --  104.63  77.00-180.00   75
 21  \w     10.00  42.00   1.00    1.00    --   42.93  79.00-102.38   32
;
_diffrn_measurement_device 'four-circle diffractometer'
_diffrn_measurement_device_type 'SuperNova, Dual, Cu at home/near, Atlas'
_diffrn_measurement_method '\w scans'
_diffrn_orient_matrix_type 'CrysAlisPro convention (1999,Acta A55,543-557)'
_diffrn_orient_matrix_UB_11 -0.0396841000
_diffrn_orient_matrix_UB_12 0.0207468000
_diffrn_orient_matrix_UB_13 -0.0877786000
_diffrn_orient_matrix_UB_21 0.0417650000
_diffrn_orient_matrix_UB_22 0.0407592000
_diffrn_orient_matrix_UB_23 0.0227955000
_diffrn_orient_matrix_UB_31 0.0584785000
_diffrn_orient_matrix_UB_32 -0.0150176000
_diffrn_orient_matrix_UB_33 -0.0591519000
_diffrn_radiation_monochromator mirror
_diffrn_radiation_probe x-ray
_diffrn_radiation_type CuK\a
_diffrn_radiation_wavelength 1.54184
_diffrn_reflns_av_R_equivalents 0.1762
_diffrn_reflns_av_sigmaI/netI 0.2611
_diffrn_reflns_av_unetI/netI 0.1054
_diffrn_reflns_Laue_measured_fraction_full 1.000
_diffrn_reflns_Laue_measured_fraction_max 0.996
_diffrn_reflns_limit_h_max 22
_diffrn_reflns_limit_h_min -21
_diffrn_reflns_limit_k_max 38
_diffrn_reflns_limit_k_min -38
_diffrn_reflns_limit_l_max 14
_diffrn_reflns_limit_l_min -17
_diffrn_reflns_number 90093
_diffrn_reflns_point_group_measured_fraction_full 1.000
_diffrn_reflns_point_group_measured_fraction_max 0.996
_diffrn_reflns_theta_full 67.684
_diffrn_reflns_theta_max 68.565
_diffrn_reflns_theta_min 2.355
_diffrn_source 'micro-focus sealed X-ray tube'
_diffrn_source_current .8
_diffrn_source_type 'SuperNova (Cu) X-ray Source'
_diffrn_source_voltage 50
_exptl_absorpt_coefficient_mu 0.442
_exptl_absorpt_correction_T_max 1.00000
_exptl_absorpt_correction_T_min 0.32793
_exptl_absorpt_correction_type multi-scan
_exptl_absorpt_process_details
;CrysAlisPro 1.171.43.112a (Rigaku Oxford Diffraction, 2024)
Empirical absorption correction using spherical harmonics,
implemented in SCALE3 ABSPACK scaling algorithm.
;
_exptl_crystal_colour 'clear dark brown'
_exptl_crystal_density_diffrn 1.056
_exptl_crystal_description block
_exptl_crystal_F_000 2940
_exptl_crystal_recrystallization_method 'solvent diffusion of n-hexane into a CHCl3 solution'
_exptl_crystal_size_max 0.350
_exptl_crystal_size_mid 0.210
_exptl_crystal_size_min 0.150
_refine_diff_density_max 0.189
_refine_diff_density_min -0.182
_refine_diff_density_rms 0.039
_refine_ls_extinction_method none
_refine_ls_goodness_of_fit_ref 0.946
_refine_ls_hydrogen_treatment constr
_refine_ls_matrix_type full
_refine_ls_number_parameters 759
_refine_ls_number_reflns 15787
_refine_ls_number_restraints 0
_refine_ls_restrained_S_all 0.946
_refine_ls_R_factor_all 0.1226
_refine_ls_R_factor_gt 0.0704
_refine_ls_shift/su_max 0.000
_refine_ls_shift/su_mean 0.000
_refine_ls_structure_factor_coef Fsqd
_refine_ls_weighting_details 'w=1/[\s^2^(Fo^2^)+(0.0721P)^2^] where P=(Fo^2^+2Fc^2^)/3'
_refine_ls_weighting_scheme calc
_refine_ls_wR_factor_gt 0.1788
_refine_ls_wR_factor_ref 0.2219
_reflns_Friedel_coverage 0.000
_reflns_number_gt 8022
_reflns_number_total 15787
_reflns_threshold_expression 'I > 2\s(I)'
_cod_data_source_file d5sc05305f2.cif
_cod_data_source_block XXI24081_2_sq
_cod_depositor_comments 'Adding full bibliography for 1576504--1576507.cif.'
_cod_original_sg_symbol_H-M 'P 21/c'
_cod_original_formula_sum 'C84 H56 3.5(C6 H14)'
_cod_database_code 1576507
_cell_oxdiff_angle_alpha 89.958(4)
_cell_oxdiff_angle_beta 96.309(3)
_cell_oxdiff_angle_gamma 90.017(3)
_cell_oxdiff_length_a 18.8805(7)
_cell_oxdiff_length_b 32.0027(15)
_cell_oxdiff_length_c 14.3150(7)
_cell_oxdiff_measurement_reflns_used 6639
_cell_oxdiff_volume 8597.1(7)
_chemical_oxdiff_formula 'C84 H56 3.5(C6 H14)'
_chemical_oxdiff_usercomment XXS-75-1
_ins_header
;
TITL XXI24081_2 in P2(1)/c 
REM P2(1)/c (#14 in standard setting)
CELL 1.54184  18.873571  31.997785  14.322365  90.0000  96.3047  90.0000
ZERR    6.00   0.000498   0.000839   0.000360   0.0000   0.0026   0.0000
LATT  1
SYMM -x, y+1/2,-z+1/2 
SFAC C H
UNIT 504.00 336.00
REM  CrysAlisPro recorded range (K): Min=149.9; max=150.1; aver:150.0
TEMP -123
SIZE 0.15 0.21 0.35
TREF
HKLF 4
END
;
_oxdiff_exptl_absorpt_empirical_details
;
Empirical correction (ABSPACK) includes:
- Absorption correction using spherical harmonics
- Frame scaling
;
_oxdiff_exptl_absorpt_empirical_full_max 2.513
_oxdiff_exptl_absorpt_empirical_full_min 0.440
_shelx_shelxl_version_number 2019/1
_reflns_odcompleteness_completeness 99.19
_reflns_odcompleteness_iscentric 1
_reflns_odcompleteness_theta 68.66
_shelx_space_group_comment
;
The symmetry employed for this shelxl refinement is uniquely defined
by the following loop, which should always be used as a source of
symmetry information in preference to the above space-group names.
They are only intended as comments.
;
_shelx_estimated_absorpt_t_min 0.861
_shelx_estimated_absorpt_t_max 0.937

loop_
_space_group_symop_operation_xyz
'x, y, z'
'-x, y+1/2, -z+1/2'
'-x, -y, -z'
'x, -y-1/2, z-1/2'

loop_
_atom_site_label
_atom_site_type_symbol
_atom_site_fract_x
_atom_site_fract_y
_atom_site_fract_z
_atom_site_U_iso_or_equiv
_atom_site_adp_type
_atom_site_occupancy
_atom_site_site_symmetry_order
_atom_site_calc_flag
_atom_site_refinement_flags_posn
_atom_site_refinement_flags_adp
_atom_site_refinement_flags_occupancy
_atom_site_disorder_assembly
_atom_site_disorder_group
C1_1 C 0.86548(18) 0.75414(13) 0.6219(3) 0.0712(10) Uani 1 1 d . . . . .
C2_1 C 0.86691(19) 0.74811(14) 0.5251(3) 0.0753(10) Uani 1 1 d . . . . .
H2_1 H 0.862549 0.771474 0.483938 0.090 Uiso 1 1 calc R U . . .
C3_1 C 0.87460(19) 0.70861(14) 0.4892(3) 0.0754(10) Uani 1 1 d . . . . .
H3_1 H 0.875296 0.705347 0.423335 0.091 Uiso 1 1 calc R U . . .
C4_1 C 0.88130(17) 0.67362(13) 0.5459(3) 0.0710(10) Uani 1 1 d . . . . .
C5_1 C 0.89046(19) 0.68051(14) 0.6431(3) 0.0770(11) Uani 1 1 d . . . . .
H5_1 H 0.902039 0.657669 0.684363 0.092 Uiso 1 1 calc R U . . .
C6_1 C 0.88300(19) 0.71962(14) 0.6797(3) 0.0763(10) Uani 1 1 d . . . . .
H6_1 H 0.889888 0.723383 0.745865 0.092 Uiso 1 1 calc R U . . .
C7_1 C 0.83260(19) 0.79240(14) 0.6547(3) 0.0745(10) Uani 1 1 d . . . . .
C8_1 C 0.7860(2) 0.78988(14) 0.7245(3) 0.0767(10) Uani 1 1 d . . . . .
H8_1 H 0.789562 0.766854 0.766656 0.092 Uiso 1 1 calc R U . . .
C9_1 C 0.7352(2) 0.82003(14) 0.7332(3) 0.0770(11) Uani 1 1 d . . . . .
H9_1 H 0.704499 0.817292 0.781099 0.092 Uiso 1 1 calc R U . . .
C10_1 C 0.7276(2) 0.85462(13) 0.6733(3) 0.0710(9) Uani 1 1 d . . . . .
C11_1 C 0.7817(2) 0.86061(13) 0.6141(3) 0.0789(11) Uani 1 1 d . . . . .
H11_1 H 0.783563 0.885967 0.579958 0.095 Uiso 1 1 calc R U . . .
C12_1 C 0.8319(2) 0.82983(14) 0.6053(3) 0.0768(10) Uani 1 1 d . . . . .
H12_1 H 0.867235 0.834419 0.564011 0.092 Uiso 1 1 calc R U . . .
C13_1 C 0.86710(17) 0.63172(13) 0.5054(3) 0.0674(9) Uani 1 1 d . . . . .
C14_1 C 0.87524(19) 0.62252(14) 0.4119(3) 0.0721(10) Uani 1 1 d . . . . .
H14_1 H 0.901372 0.641152 0.377023 0.087 Uiso 1 1 calc R U . . .
C15_1 C 0.84601(19) 0.58686(14) 0.3692(3) 0.0756(10) Uani 1 1 d . . . . .
H15_1 H 0.854355 0.581066 0.306242 0.091 Uiso 1 1 calc R U . . .
C16_1 C 0.80517(18) 0.55939(12) 0.4145(2) 0.0651(9) Uani 1 1 d . . . . .
C17_1 C 0.8024(2) 0.56669(14) 0.5109(3) 0.0770(10) Uani 1 1 d . . . . .
H17_1 H 0.779523 0.546945 0.546983 0.092 Uiso 1 1 calc R U . . .
C18_1 C 0.8322(2) 0.60187(14) 0.5535(3) 0.0777(10) Uani 1 1 d . . . . .
H18_1 H 0.828863 0.605914 0.618589 0.093 Uiso 1 1 calc R U . . .
C19_1 C 0.6597(2) 0.87720(12) 0.6596(3) 0.0707(9) Uani 1 1 d . . . . .
C20_1 C 0.6134(2) 0.88113(13) 0.7296(3) 0.0759(10) Uani 1 1 d . . . . .
H20_1 H 0.631602 0.877335 0.793533 0.091 Uiso 1 1 calc R U . . .
C21_1 C 0.5418(2) 0.89044(12) 0.7072(3) 0.0716(9) Uani 1 1 d . . . . .
H21_1 H 0.512282 0.892937 0.756477 0.086 Uiso 1 1 calc R U . . .
C22_1 C 0.51151(19) 0.89630(10) 0.6141(2) 0.0620(8) Uani 1 1 d . . . . .
C23_1 C 0.5599(2) 0.89717(12) 0.5458(3) 0.0714(9) Uani 1 1 d . . . . .
H23_1 H 0.542945 0.903780 0.482574 0.086 Uiso 1 1 calc R U . . .
C24_1 C 0.6312(2) 0.88865(12) 0.5688(3) 0.0701(9) Uani 1 1 d . . . . .
H24_1 H 0.662261 0.890629 0.521100 0.084 Uiso 1 1 calc R U . . .
C25_1 C 0.75800(18) 0.52761(12) 0.3648(3) 0.0656(9) Uani 1 1 d . . . . .
C26_1 C 0.7437(2) 0.52805(14) 0.2664(3) 0.0747(10) Uani 1 1 d . . . . .
H26_1 H 0.773804 0.543603 0.230364 0.090 Uiso 1 1 calc R U . . .
C27_1 C 0.6870(2) 0.50643(13) 0.2213(3) 0.0771(10) Uani 1 1 d . . . . .
H27_1 H 0.679414 0.507288 0.154604 0.092 Uiso 1 1 calc R U . . .
C28_1 C 0.6406(2) 0.48354(11) 0.2691(2) 0.0653(8) Uani 1 1 d . . . . .
C29_1 C 0.6600(2) 0.47875(13) 0.3648(3) 0.0740(10) Uani 1 1 d . . . . .
H29_1 H 0.633039 0.460510 0.399481 0.089 Uiso 1 1 calc R U . . .
C30_1 C 0.7171(2) 0.49965(12) 0.4106(3) 0.0723(9) Uani 1 1 d . . . . .
H30_1 H 0.729117 0.494869 0.475860 0.087 Uiso 1 1 calc R U . . .
C31_1 C 0.43393(19) 0.89467(9) 0.5861(2) 0.0579(7) Uani 1 1 d . . . . .
C32_1 C 0.38918(18) 0.87285(10) 0.6420(2) 0.0568(7) Uani 1 1 d . . . . .
H32_1 H 0.406515 0.864928 0.704290 0.068 Uiso 1 1 calc R U . . .
C33_1 C 0.31984(18) 0.86296(9) 0.6062(2) 0.0545(7) Uani 1 1 d . . . . .
C34_1 C 0.29309(18) 0.87555(9) 0.5144(2) 0.0541(7) Uani 1 1 d . . . . .
C35_1 C 0.33415(19) 0.90007(10) 0.4625(2) 0.0595(8) Uani 1 1 d . . . . .
H35_1 H 0.315079 0.910612 0.403019 0.071 Uiso 1 1 calc R U . . .
C36_1 C 0.40414(19) 0.90923(10) 0.4985(2) 0.0637(8) Uani 1 1 d . . . . .
H36_1 H 0.432485 0.925927 0.462244 0.076 Uiso 1 1 calc R U . . .
C37_1 C 0.5695(2) 0.47065(10) 0.2257(2) 0.0637(8) Uani 1 1 d . . . . .
C38_1 C 0.5350(2) 0.49479(11) 0.1536(2) 0.0666(9) Uani 1 1 d . . . . .
H38_1 H 0.561651 0.514854 0.123155 0.080 Uiso 1 1 calc R U . . .
C39_1 C 0.4635(2) 0.49034(11) 0.1253(2) 0.0677(9) Uani 1 1 d . . . . .
H39_1 H 0.442173 0.507172 0.075203 0.081 Uiso 1 1 calc R U . . .
C40_1 C 0.4212(2) 0.46194(10) 0.1677(2) 0.0647(8) Uani 1 1 d . . . . .
C41_1 C 0.4577(2) 0.43418(11) 0.2320(3) 0.0758(10) Uani 1 1 d . . . . .
H41_1 H 0.432466 0.411681 0.256343 0.091 Uiso 1 1 calc R U . . .
C42_1 C 0.5296(2) 0.43907(12) 0.2605(3) 0.0780(10) Uani 1 1 d . . . . .
H42_1 H 0.552427 0.420177 0.305373 0.094 Uiso 1 1 calc R U . . .
C43_1 C 0.26762(16) 0.83556(9) 0.6457(2) 0.0530(7) Uani 1 1 d . . . . .
C44_1 C 0.21087(17) 0.83140(9) 0.5800(2) 0.0532(7) Uani 1 1 d . . . . .
C45_1 C 0.22456(18) 0.85381(9) 0.4938(2) 0.0548(7) Uani 1 1 d . . . . .
C46_1 C 0.28033(17) 0.81367(9) 0.7367(2) 0.0522(7) Uani 1 1 d . . . . .
C47_1 C 0.34503(18) 0.79289(10) 0.7618(2) 0.0604(8) Uani 1 1 d . . . . .
H47_1 H 0.380642 0.793093 0.719845 0.073 Uiso 1 1 calc R U . . .
C48_1 C 0.35786(19) 0.77220(11) 0.8463(3) 0.0644(8) Uani 1 1 d . . . . .
H48_1 H 0.402360 0.758622 0.861804 0.077 Uiso 1 1 calc R U . . .
C49_1 C 0.30705(18) 0.77080(10) 0.9093(2) 0.0597(8) Uani 1 1 d . . . . .
C50_1 C 0.24259(17) 0.79125(10) 0.8840(2) 0.0571(7) Uani 1 1 d . . . . .
H50_1 H 0.206851 0.790695 0.925810 0.069 Uiso 1 1 calc R U . . .
C51_1 C 0.22944(17) 0.81220(10) 0.8001(2) 0.0547(7) Uani 1 1 d . . . . .
H51_1 H 0.184971 0.825884 0.785121 0.066 Uiso 1 1 calc R U . . .
C52_1 C 0.3432(2) 0.46582(11) 0.1525(2) 0.0663(9) Uani 1 1 d . . . . .
C53_1 C 0.3090(2) 0.48634(12) 0.0759(3) 0.0702(9) Uani 1 1 d . . . . .
H53_1 H 0.332614 0.489421 0.021073 0.084 Uiso 1 1 calc R U . . .
C54_1 C 0.2407(2) 0.50267(12) 0.0766(3) 0.0688(9) Uani 1 1 d . . . . .
H54_1 H 0.219381 0.517349 0.023030 0.083 Uiso 1 1 calc R U . . .
C55_1 C 0.20305(19) 0.49788(10) 0.1544(2) 0.0622(8) Uani 1 1 d . . . . .
C56_1 C 0.2330(2) 0.47177(11) 0.2249(3) 0.0741(10) Uani 1 1 d . . . . .
H56_1 H 0.205920 0.464466 0.274660 0.089 Uiso 1 1 calc R U . . .
C57_1 C 0.3017(2) 0.45585(11) 0.2251(3) 0.0746(10) Uani 1 1 d . . . . .
H57_1 H 0.320731 0.438080 0.274816 0.089 Uiso 1 1 calc R U . . .
C58_1 C 0.15324(16) 0.80170(9) 0.5520(2) 0.0527(7) Uani 1 1 d . . . . .
C59_1 C 0.13945(16) 0.80377(9) 0.4525(2) 0.0523(7) Uani 1 1 d . . . . .
C60_1 C 0.18448(17) 0.83704(9) 0.4179(2) 0.0526(7) Uani 1 1 d . . . . .
C61_1 C 0.11754(17) 0.77222(10) 0.6010(2) 0.0570(7) Uani 1 1 d . . . . .
H61_1 H 0.122255 0.772426 0.667674 0.068 Uiso 1 1 calc R U . . .
C62_1 C 0.07492(16) 0.74248(10) 0.5513(2) 0.0562(7) Uani 1 1 d . . . . .
H62_1 H 0.050335 0.722545 0.584877 0.067 Uiso 1 1 calc R U . . .
C63_1 C 0.06735(16) 0.74118(10) 0.4528(2) 0.0545(7) Uani 1 1 d . . . . .
C64_1 C 0.09766(16) 0.77359(10) 0.4040(2) 0.0554(7) Uani 1 1 d . . . . .
H64_1 H 0.089399 0.774762 0.337386 0.067 Uiso 1 1 calc R U . . .
C65_1 C 0.3223(2) 0.74839(14) 1.0021(3) 0.0818(11) Uani 1 1 d . . . . .
H65A_1 H 0.280312 0.749994 1.036645 0.123 Uiso 1 1 calc R U . . .
H65B_1 H 0.362973 0.761604 1.039116 0.123 Uiso 1 1 calc R U . . .
H65C_1 H 0.333403 0.719030 0.990813 0.123 Uiso 1 1 calc R U . . .
C66_1 C 0.14346(17) 0.52659(10) 0.1708(2) 0.0586(8) Uani 1 1 d . . . . .
C67_1 C 0.13840(17) 0.56552(10) 0.1292(2) 0.0552(7) Uani 1 1 d . . . . .
H67_1 H 0.163331 0.570834 0.076355 0.066 Uiso 1 1 calc R U . . .
C68_1 C 0.09804(16) 0.59687(10) 0.1627(2) 0.0562(7) Uani 1 1 d . . . . .
H68_1 H 0.095188 0.623245 0.132061 0.067 Uiso 1 1 calc R U . . .
C69_1 C 0.06094(16) 0.59047(10) 0.2415(2) 0.0559(7) Uani 1 1 d . . . . .
C70_1 C 0.05891(18) 0.54983(11) 0.2758(2) 0.0608(8) Uani 1 1 d . . . . .
H70_1 H 0.029687 0.543657 0.323941 0.073 Uiso 1 1 calc R U . . .
C71_1 C 0.09848(18) 0.51844(10) 0.2412(2) 0.0628(8) Uani 1 1 d . . . . .
H71_1 H 0.095489 0.490868 0.265036 0.075 Uiso 1 1 calc R U . . .
C72_1 C 0.19056(16) 0.84783(9) 0.3193(2) 0.0538(7) Uani 1 1 d . . . . .
C73_1 C 0.19827(18) 0.81814(10) 0.2514(2) 0.0607(8) Uani 1 1 d . . . . .
H73_1 H 0.194604 0.789341 0.266241 0.073 Uiso 1 1 calc R U . . .
C74_1 C 0.2113(2) 0.82983(11) 0.1616(2) 0.0678(9) Uani 1 1 d . . . . .
H74_1 H 0.216658 0.808895 0.115889 0.081 Uiso 1 1 calc R U . . .
C75_1 C 0.21667(18) 0.87157(11) 0.1375(2) 0.0625(8) Uani 1 1 d . . . . .
C76_1 C 0.20755(18) 0.90178(10) 0.2045(2) 0.0603(8) Uani 1 1 d . . . . .
H76_1 H 0.209774 0.930539 0.188567 0.072 Uiso 1 1 calc R U . . .
C77_1 C 0.19515(18) 0.89024(10) 0.2948(2) 0.0593(8) Uani 1 1 d . . . . .
H77_1 H 0.189741 0.911187 0.340519 0.071 Uiso 1 1 calc R U . . .
C78_1 C 0.04388(16) 0.70249(10) 0.4015(2) 0.0541(7) Uani 1 1 d . . . . .
C79_1 C 0.05768(16) 0.66365(10) 0.4438(2) 0.0560(7) Uani 1 1 d . . . . .
H79_1 H 0.068770 0.662370 0.510024 0.067 Uiso 1 1 calc R U . . .
C80_1 C 0.05581(16) 0.62695(10) 0.3927(2) 0.0570(7) Uani 1 1 d . . . . .
H80_1 H 0.065327 0.601173 0.424541 0.068 Uiso 1 1 calc R U . . .
C81_1 C 0.04013(15) 0.62711(10) 0.2950(2) 0.0526(7) Uani 1 1 d . . . . .
C82_1 C 0.01784(16) 0.66558(10) 0.2537(2) 0.0571(7) Uani 1 1 d . . . . .
H82_1 H 0.001310 0.666394 0.188634 0.069 Uiso 1 1 calc R U . . .
C83_1 C 0.01938(15) 0.70204(10) 0.3051(2) 0.0557(7) Uani 1 1 d . . . . .
H83_1 H 0.003594 0.727333 0.274937 0.067 Uiso 1 1 calc R U . . .
C84_1 C 0.2330(2) 0.88447(13) 0.0400(3) 0.0785(11) Uani 1 1 d . . . . .
H84A_1 H 0.210171 0.911356 0.023421 0.118 Uiso 1 1 calc R U . . .
H84B_1 H 0.214726 0.863221 -0.005668 0.118 Uiso 1 1 calc R U . . .
H84C_1 H 0.284700 0.887137 0.039533 0.118 Uiso 1 1 calc R U . . .

loop_
_atom_site_aniso_label
_atom_site_aniso_U_11
_atom_site_aniso_U_22
_atom_site_aniso_U_33
_atom_site_aniso_U_23
_atom_site_aniso_U_13
_atom_site_aniso_U_12
C1_1 0.0466(17) 0.099(3) 0.067(2) 0.0019(19) -0.0003(16) -0.0146(17)
C2_1 0.059(2) 0.102(3) 0.064(2) 0.008(2) 0.0009(17) -0.0068(19)
C3_1 0.056(2) 0.101(3) 0.070(3) 0.011(2) 0.0104(17) 0.0041(19)
C4_1 0.0439(16) 0.102(3) 0.066(2) 0.0112(19) 0.0002(15) 0.0006(17)
C5_1 0.060(2) 0.103(3) 0.063(2) 0.016(2) -0.0149(17) -0.0071(19)
C6_1 0.0562(19) 0.104(3) 0.065(2) 0.015(2) -0.0083(17) -0.0126(19)
C7_1 0.0507(18) 0.100(3) 0.070(2) 0.004(2) -0.0048(17) -0.0249(18)
C8_1 0.064(2) 0.102(3) 0.062(2) 0.0016(19) -0.0044(18) -0.018(2)
C9_1 0.073(2) 0.103(3) 0.055(2) -0.0014(19) 0.0084(18) -0.021(2)
C10_1 0.066(2) 0.085(2) 0.061(2) -0.0119(18) 0.0023(17) -0.0221(18)
C11_1 0.069(2) 0.085(2) 0.084(3) -0.009(2) 0.016(2) -0.032(2)
C12_1 0.059(2) 0.096(3) 0.076(3) -0.003(2) 0.0087(18) -0.025(2)
C13_1 0.0488(17) 0.097(3) 0.055(2) 0.0072(18) -0.0017(15) 0.0076(17)
C14_1 0.0568(19) 0.098(3) 0.060(2) 0.0149(19) 0.0038(16) 0.0061(18)
C15_1 0.058(2) 0.106(3) 0.064(2) 0.009(2) 0.0135(17) 0.014(2)
C16_1 0.0548(18) 0.092(2) 0.048(2) 0.0089(16) 0.0017(15) 0.0158(17)
C17_1 0.075(2) 0.096(3) 0.058(2) 0.0145(19) 0.0008(18) -0.004(2)
C18_1 0.075(2) 0.104(3) 0.053(2) 0.0104(19) 0.0020(18) -0.006(2)
C19_1 0.071(2) 0.080(2) 0.062(2) -0.0064(17) 0.0101(18) -0.0229(18)
C20_1 0.067(2) 0.100(3) 0.061(2) -0.0080(19) 0.0064(18) -0.024(2)
C21_1 0.072(2) 0.088(2) 0.057(2) -0.0113(17) 0.0117(17) -0.0160(19)
C22_1 0.075(2) 0.0573(16) 0.054(2) -0.0015(13) 0.0107(16) -0.0123(15)
C23_1 0.082(2) 0.076(2) 0.059(2) 0.0047(16) 0.0166(19) -0.0139(18)
C24_1 0.070(2) 0.076(2) 0.066(2) 0.0002(17) 0.0170(18) -0.0158(17)
C25_1 0.0553(18) 0.084(2) 0.057(2) 0.0073(16) 0.0001(15) 0.0206(16)
C26_1 0.068(2) 0.110(3) 0.045(2) 0.0089(18) 0.0033(16) 0.012(2)
C27_1 0.082(3) 0.093(3) 0.055(2) -0.0035(18) -0.0005(19) 0.010(2)
C28_1 0.073(2) 0.0690(19) 0.052(2) 0.0035(15) 0.0004(16) 0.0184(17)
C29_1 0.076(2) 0.086(2) 0.059(2) 0.0124(18) 0.0015(18) 0.0051(19)
C30_1 0.078(2) 0.083(2) 0.053(2) 0.0147(17) -0.0081(17) 0.0080(19)
C31_1 0.073(2) 0.0540(15) 0.0469(18) -0.0060(13) 0.0055(15) -0.0122(14)
C32_1 0.0677(19) 0.0564(16) 0.0459(18) -0.0026(13) 0.0046(14) 0.0009(14)
C33_1 0.0678(19) 0.0506(15) 0.0464(18) -0.0047(12) 0.0119(14) 0.0024(13)
C34_1 0.0689(19) 0.0484(14) 0.0446(17) -0.0006(12) 0.0043(14) 0.0019(13)
C35_1 0.077(2) 0.0541(16) 0.0472(18) 0.0015(13) 0.0040(15) -0.0032(15)
C36_1 0.074(2) 0.0573(17) 0.060(2) 0.0049(14) 0.0093(17) -0.0109(15)
C37_1 0.079(2) 0.0600(17) 0.0510(19) -0.0023(14) 0.0041(16) 0.0216(16)
C38_1 0.078(2) 0.0702(19) 0.051(2) 0.0019(15) 0.0039(17) 0.0154(17)
C39_1 0.084(2) 0.0686(19) 0.0475(19) 0.0001(15) -0.0046(17) 0.0171(18)
C40_1 0.080(2) 0.0584(17) 0.053(2) -0.0040(14) -0.0024(16) 0.0109(16)
C41_1 0.093(3) 0.0611(19) 0.070(2) 0.0118(16) -0.005(2) 0.0050(18)
C42_1 0.094(3) 0.063(2) 0.075(3) 0.0127(17) -0.003(2) 0.0139(19)
C43_1 0.0559(17) 0.0562(15) 0.0478(17) -0.0050(12) 0.0095(14) 0.0053(13)
C44_1 0.0611(17) 0.0513(15) 0.0480(17) -0.0025(12) 0.0095(14) 0.0076(13)
C45_1 0.0660(18) 0.0468(14) 0.0512(18) 0.0005(12) 0.0051(14) 0.0085(13)
C46_1 0.0571(17) 0.0525(15) 0.0473(17) -0.0018(12) 0.0070(13) -0.0020(13)
C47_1 0.0609(18) 0.0651(18) 0.057(2) 0.0065(14) 0.0155(15) 0.0046(15)
C48_1 0.065(2) 0.0676(19) 0.061(2) 0.0119(15) 0.0080(17) 0.0035(15)
C49_1 0.0630(19) 0.0616(17) 0.0538(19) 0.0073(14) 0.0040(15) -0.0111(15)
C50_1 0.0589(18) 0.0598(17) 0.0534(19) 0.0009(13) 0.0092(15) -0.0098(14)
C51_1 0.0525(16) 0.0600(16) 0.0529(19) -0.0044(13) 0.0112(14) -0.0039(13)
C52_1 0.079(2) 0.0636(18) 0.055(2) -0.0048(15) 0.0018(17) 0.0039(16)
C53_1 0.081(2) 0.079(2) 0.049(2) -0.0045(16) 0.0003(17) 0.0087(19)
C54_1 0.071(2) 0.083(2) 0.052(2) -0.0026(16) -0.0002(16) 0.0026(18)
C55_1 0.069(2) 0.0588(17) 0.057(2) -0.0062(14) 0.0010(16) -0.0105(15)
C56_1 0.091(3) 0.0630(19) 0.070(2) 0.0075(16) 0.016(2) -0.0012(18)
C57_1 0.095(3) 0.0562(17) 0.071(3) 0.0081(16) 0.004(2) 0.0063(18)
C58_1 0.0517(16) 0.0527(15) 0.0544(18) -0.0028(13) 0.0088(13) 0.0064(13)
C59_1 0.0546(16) 0.0560(15) 0.0466(17) 0.0010(12) 0.0063(13) 0.0076(13)
C60_1 0.0615(17) 0.0504(14) 0.0451(17) 0.0018(12) 0.0023(13) 0.0123(13)
C61_1 0.0578(18) 0.0628(17) 0.0520(19) -0.0039(14) 0.0133(15) 0.0018(14)
C62_1 0.0493(16) 0.0654(17) 0.056(2) 0.0000(14) 0.0144(14) -0.0013(13)
C63_1 0.0471(16) 0.0617(17) 0.0549(19) 0.0000(13) 0.0057(14) 0.0024(13)
C64_1 0.0524(16) 0.0608(17) 0.0526(19) 0.0021(13) 0.0035(14) 0.0088(13)
C65_1 0.085(3) 0.091(3) 0.069(3) 0.025(2) 0.002(2) -0.010(2)
C66_1 0.0592(18) 0.0605(17) 0.0540(19) -0.0030(14) -0.0025(15) -0.0134(14)
C67_1 0.0552(16) 0.0627(17) 0.0467(18) 0.0001(13) 0.0012(13) -0.0123(14)
C68_1 0.0529(16) 0.0611(17) 0.0531(19) 0.0048(13) -0.0015(14) -0.0122(14)
C69_1 0.0452(15) 0.0680(18) 0.0531(19) 0.0012(14) -0.0006(13) -0.0153(13)
C70_1 0.0590(18) 0.0709(19) 0.0519(19) 0.0010(15) 0.0038(14) -0.0217(15)
C71_1 0.0639(19) 0.0614(17) 0.062(2) -0.0030(15) 0.0015(16) -0.0205(15)
C72_1 0.0531(16) 0.0484(14) 0.0583(19) 0.0047(12) -0.0014(14) 0.0083(12)
C73_1 0.0671(19) 0.0549(16) 0.060(2) 0.0004(14) 0.0057(16) -0.0010(14)
C74_1 0.084(2) 0.0676(19) 0.052(2) -0.0057(15) 0.0067(17) -0.0069(17)
C75_1 0.0615(19) 0.0713(19) 0.053(2) 0.0038(15) -0.0004(15) -0.0069(15)
C76_1 0.0640(19) 0.0615(17) 0.054(2) 0.0091(14) 0.0009(15) 0.0042(14)
C77_1 0.0644(19) 0.0515(15) 0.061(2) 0.0019(14) 0.0037(15) 0.0089(14)
C78_1 0.0464(15) 0.0623(17) 0.0535(19) 0.0021(13) 0.0053(13) 0.0000(13)
C79_1 0.0526(16) 0.0651(17) 0.0504(18) 0.0051(14) 0.0056(13) -0.0101(14)
C80_1 0.0526(16) 0.0659(17) 0.0506(18) 0.0055(14) -0.0023(13) -0.0105(14)
C81_1 0.0418(14) 0.0690(17) 0.0461(17) 0.0058(13) 0.0010(12) -0.0124(13)
C82_1 0.0439(15) 0.0727(19) 0.0535(19) 0.0047(14) -0.0007(13) -0.0036(14)
C83_1 0.0451(15) 0.0690(18) 0.0524(19) 0.0056(14) 0.0032(13) 0.0004(13)
C84_1 0.101(3) 0.085(2) 0.050(2) 0.0037(17) 0.0094(19) -0.018(2)

loop_
_atom_type_symbol
_atom_type_description
_atom_type_scat_dispersion_real
_atom_type_scat_dispersion_imag
_atom_type_scat_source
C C 0.0181 0.0091 'International Tables Vol C Tables 4.2.6.8 and 6.1.1.4'
H H 0.0000 0.0000 'International Tables Vol C Tables 4.2.6.8 and 6.1.1.4'

loop_
_citation_id
_citation_doi
_citation_year
1 10.26434/chemrxiv-2025-vnchr 2025

loop_
_exptl_crystal_face_index_h
_exptl_crystal_face_index_k
_exptl_crystal_face_index_l
_exptl_crystal_face_perp_dist
1 -21 0 0.0853
-1 21 0 0.0586
-10 0 6 0.1578
12 -1 0 0.1021
-12 1 0 0.1079
-1 8 8 0.1545
0 -8 -8 0.1442
6 7 7 0.1397
8 -7 -7 0.1462
-7 -6 -6 0.1315
0 -18 5 0.1133
6 -19 0 0.0952
2 17 -5 0.1155

loop_
_geom_angle_atom_site_label_1
_geom_angle_atom_site_label_2
_geom_angle_atom_site_label_3
_geom_angle
_geom_angle_site_symmetry_1
_geom_angle_site_symmetry_3
_geom_angle_publ_flag
C6_1 C1_1 C2_1 116.6(4) . . ?
C6_1 C1_1 C7_1 123.2(4) . . ?
C2_1 C1_1 C7_1 119.0(4) . . ?
C3_1 C2_1 C1_1 120.6(4) . . ?
C2_1 C3_1 C4_1 122.0(4) . . ?
C3_1 C4_1 C5_1 116.8(4) . . ?
C3_1 C4_1 C13_1 120.3(4) . . ?
C5_1 C4_1 C13_1 122.1(4) . . ?
C6_1 C5_1 C4_1 121.1(4) . . ?
C5_1 C6_1 C1_1 121.5(4) . . ?
C12_1 C7_1 C8_1 116.1(4) . . ?
C12_1 C7_1 C1_1 122.3(4) . . ?
C8_1 C7_1 C1_1 119.9(4) . . ?
C9_1 C8_1 C7_1 121.4(4) . . ?
C8_1 C9_1 C10_1 121.8(4) . . ?
C9_1 C10_1 C11_1 116.4(4) . . ?
C9_1 C10_1 C19_1 120.1(3) . . ?
C11_1 C10_1 C19_1 122.2(4) . . ?
C12_1 C11_1 C10_1 120.5(4) . . ?
C11_1 C12_1 C7_1 122.4(4) . . ?
C18_1 C13_1 C14_1 116.1(4) . . ?
C18_1 C13_1 C4_1 120.5(4) . . ?
C14_1 C13_1 C4_1 122.3(4) . . ?
C15_1 C14_1 C13_1 121.3(4) . . ?
C16_1 C15_1 C14_1 122.3(4) . . ?
C15_1 C16_1 C17_1 116.1(4) . . ?
C15_1 C16_1 C25_1 123.3(3) . . ?
C17_1 C16_1 C25_1 120.0(3) . . ?
C18_1 C17_1 C16_1 121.0(4) . . ?
C17_1 C18_1 C13_1 122.6(4) . . ?
C24_1 C19_1 C20_1 115.7(4) . . ?
C24_1 C19_1 C10_1 119.7(3) . . ?
C20_1 C19_1 C10_1 123.4(4) . . ?
C21_1 C20_1 C19_1 121.3(4) . . ?
C20_1 C21_1 C22_1 122.2(3) . . ?
C21_1 C22_1 C23_1 115.7(4) . . ?
C21_1 C22_1 C31_1 122.8(3) . . ?
C23_1 C22_1 C31_1 120.7(3) . . ?
C24_1 C23_1 C22_1 121.4(4) . . ?
C23_1 C24_1 C19_1 122.7(3) . . ?
C30_1 C25_1 C26_1 115.0(4) . . ?
C30_1 C25_1 C16_1 123.4(3) . . ?
C26_1 C25_1 C16_1 121.0(3) . . ?
C27_1 C26_1 C25_1 121.4(4) . . ?
C26_1 C27_1 C28_1 122.4(4) . . ?
C27_1 C28_1 C29_1 115.9(4) . . ?
C27_1 C28_1 C37_1 122.4(3) . . ?
C29_1 C28_1 C37_1 121.0(3) . . ?
C30_1 C29_1 C28_1 121.8(4) . . ?
C29_1 C30_1 C25_1 122.3(3) . . ?
C36_1 C31_1 C32_1 117.9(3) . . ?
C36_1 C31_1 C22_1 121.4(3) . . ?
C32_1 C31_1 C22_1 120.1(3) . . ?
C33_1 C32_1 C31_1 120.1(3) . . ?
C32_1 C33_1 C34_1 120.3(3) . . ?
C32_1 C33_1 C43_1 129.5(3) . . ?
C34_1 C33_1 C43_1 109.9(3) . . ?
C35_1 C34_1 C33_1 120.0(3) . . ?
C35_1 C34_1 C45_1 134.1(3) . . ?
C33_1 C34_1 C45_1 105.6(3) . . ?
C34_1 C35_1 C36_1 119.1(3) . . ?
C35_1 C36_1 C31_1 122.2(3) . . ?
C42_1 C37_1 C38_1 116.3(4) . . ?
C42_1 C37_1 C28_1 123.9(3) . . ?
C38_1 C37_1 C28_1 119.2(3) . . ?
C39_1 C38_1 C37_1 121.7(4) . . ?
C38_1 C39_1 C40_1 122.0(3) . . ?
C39_1 C40_1 C41_1 115.9(4) . . ?
C39_1 C40_1 C52_1 119.5(3) . . ?
C41_1 C40_1 C52_1 124.1(4) . . ?
C42_1 C41_1 C40_1 121.1(4) . . ?
C41_1 C42_1 C37_1 122.1(4) . . ?
C44_1 C43_1 C46_1 127.4(3) . . ?
C44_1 C43_1 C33_1 107.7(3) . . ?
C46_1 C43_1 C33_1 124.7(3) . . ?
C43_1 C44_1 C58_1 139.5(3) . . ?
C43_1 C44_1 C45_1 109.7(3) . . ?
C58_1 C44_1 C45_1 106.2(3) . . ?
C60_1 C45_1 C34_1 138.2(3) . . ?
C60_1 C45_1 C44_1 110.1(3) . . ?
C34_1 C45_1 C44_1 107.0(3) . . ?
C51_1 C46_1 C47_1 117.4(3) . . ?
C51_1 C46_1 C43_1 122.3(3) . . ?
C47_1 C46_1 C43_1 120.3(3) . . ?
C48_1 C47_1 C46_1 121.2(3) . . ?
C47_1 C48_1 C49_1 121.3(3) . . ?
C48_1 C49_1 C50_1 117.5(3) . . ?
C48_1 C49_1 C65_1 120.6(3) . . ?
C50_1 C49_1 C65_1 121.9(3) . . ?
C51_1 C50_1 C49_1 121.6(3) . . ?
C50_1 C51_1 C46_1 121.0(3) . . ?
C53_1 C52_1 C57_1 116.5(4) . . ?
C53_1 C52_1 C40_1 122.3(3) . . ?
C57_1 C52_1 C40_1 120.1(3) . . ?
C52_1 C53_1 C54_1 121.9(4) . . ?
C53_1 C54_1 C55_1 121.2(4) . . ?
C56_1 C55_1 C54_1 116.5(3) . . ?
C56_1 C55_1 C66_1 120.8(3) . . ?
C54_1 C55_1 C66_1 121.1(3) . . ?
C55_1 C56_1 C57_1 121.9(4) . . ?
C56_1 C57_1 C52_1 120.7(3) . . ?
C61_1 C58_1 C59_1 119.4(3) . . ?
C61_1 C58_1 C44_1 133.4(3) . . ?
C59_1 C58_1 C44_1 107.0(3) . . ?
C64_1 C59_1 C58_1 120.1(3) . . ?
C64_1 C59_1 C60_1 130.5(3) . . ?
C58_1 C59_1 C60_1 108.7(3) . . ?
C45_1 C60_1 C72_1 125.3(3) . . ?
C45_1 C60_1 C59_1 107.7(3) . . ?
C72_1 C60_1 C59_1 126.7(3) . . ?
C62_1 C61_1 C58_1 119.4(3) . . ?
C61_1 C62_1 C63_1 121.6(3) . . ?
C62_1 C63_1 C64_1 118.4(3) . . ?
C62_1 C63_1 C78_1 121.0(3) . . ?
C64_1 C63_1 C78_1 118.9(3) . . ?
C59_1 C64_1 C63_1 120.3(3) . . ?
C67_1 C66_1 C71_1 117.1(3) . . ?
C67_1 C66_1 C55_1 120.5(3) . . ?
C71_1 C66_1 C55_1 121.4(3) . . ?
C68_1 C67_1 C66_1 121.5(3) . . ?
C67_1 C68_1 C69_1 121.1(3) . . ?
C70_1 C69_1 C68_1 117.0(3) . . ?
C70_1 C69_1 C81_1 122.6(3) . . ?
C68_1 C69_1 C81_1 119.0(3) . . ?
C71_1 C70_1 C69_1 121.2(3) . . ?
C70_1 C71_1 C66_1 121.0(3) . . ?
C73_1 C72_1 C77_1 118.4(3) . . ?
C73_1 C72_1 C60_1 122.8(3) . . ?
C77_1 C72_1 C60_1 118.6(3) . . ?
C72_1 C73_1 C74_1 120.7(3) . . ?
C75_1 C74_1 C73_1 121.1(3) . . ?
C76_1 C75_1 C74_1 118.8(3) . . ?
C76_1 C75_1 C84_1 120.0(3) . . ?
C74_1 C75_1 C84_1 121.2(3) . . ?
C75_1 C76_1 C77_1 120.4(3) . . ?
C76_1 C77_1 C72_1 120.6(3) . . ?
C79_1 C78_1 C83_1 116.3(3) . . ?
C79_1 C78_1 C63_1 119.8(3) . . ?
C83_1 C78_1 C63_1 122.9(3) . . ?
C80_1 C79_1 C78_1 122.3(3) . . ?
C79_1 C80_1 C81_1 121.1(3) . . ?
C80_1 C81_1 C82_1 116.4(3) . . ?
C80_1 C81_1 C69_1 118.5(3) . . ?
C82_1 C81_1 C69_1 124.0(3) . . ?
C83_1 C82_1 C81_1 121.8(3) . . ?
C82_1 C83_1 C78_1 121.2(3) . . ?

loop_
_geom_bond_atom_site_label_1
_geom_bond_atom_site_label_2
_geom_bond_distance
_geom_bond_site_symmetry_2
_geom_bond_publ_flag
C1_1 C6_1 1.398(6) . ?
C1_1 C2_1 1.403(6) . ?
C1_1 C7_1 1.473(6) . ?
C2_1 C3_1 1.379(6) . ?
C3_1 C4_1 1.381(6) . ?
C4_1 C5_1 1.402(5) . ?
C4_1 C13_1 1.474(6) . ?
C5_1 C6_1 1.370(6) . ?
C7_1 C12_1 1.391(6) . ?
C7_1 C8_1 1.405(6) . ?
C8_1 C9_1 1.374(6) . ?
C9_1 C10_1 1.398(6) . ?
C10_1 C11_1 1.410(5) . ?
C10_1 C19_1 1.465(6) . ?
C11_1 C12_1 1.382(6) . ?
C13_1 C18_1 1.385(6) . ?
C13_1 C14_1 1.396(5) . ?
C14_1 C15_1 1.381(6) . ?
C15_1 C16_1 1.378(5) . ?
C16_1 C17_1 1.406(5) . ?
C16_1 C25_1 1.481(6) . ?
C17_1 C18_1 1.372(6) . ?
C19_1 C24_1 1.401(5) . ?
C19_1 C20_1 1.406(5) . ?
C20_1 C21_1 1.387(6) . ?
C21_1 C22_1 1.405(5) . ?
C22_1 C23_1 1.410(5) . ?
C22_1 C31_1 1.476(5) . ?
C23_1 C24_1 1.377(6) . ?
C25_1 C30_1 1.392(5) . ?
C25_1 C26_1 1.405(5) . ?
C26_1 C27_1 1.375(6) . ?
C27_1 C28_1 1.380(6) . ?
C28_1 C29_1 1.387(5) . ?
C28_1 C37_1 1.474(5) . ?
C29_1 C30_1 1.373(6) . ?
C31_1 C36_1 1.397(5) . ?
C31_1 C32_1 1.411(5) . ?
C32_1 C33_1 1.389(5) . ?
C33_1 C34_1 1.414(4) . ?
C33_1 C43_1 1.477(4) . ?
C34_1 C35_1 1.377(5) . ?
C34_1 C45_1 1.470(5) . ?
C35_1 C36_1 1.395(5) . ?
C37_1 C42_1 1.385(5) . ?
C37_1 C38_1 1.393(5) . ?
C38_1 C39_1 1.374(5) . ?
C39_1 C40_1 1.391(5) . ?
C40_1 C41_1 1.404(5) . ?
C40_1 C52_1 1.469(5) . ?
C41_1 C42_1 1.384(6) . ?
C43_1 C44_1 1.352(5) . ?
C43_1 C46_1 1.476(4) . ?
C44_1 C58_1 1.467(4) . ?
C44_1 C45_1 1.476(4) . ?
C45_1 C60_1 1.364(5) . ?
C46_1 C51_1 1.393(4) . ?
C46_1 C47_1 1.402(5) . ?
C47_1 C48_1 1.377(5) . ?
C48_1 C49_1 1.387(5) . ?
C49_1 C50_1 1.394(5) . ?
C49_1 C65_1 1.510(5) . ?
C50_1 C51_1 1.375(5) . ?
C52_1 C53_1 1.377(5) . ?
C52_1 C57_1 1.406(5) . ?
C53_1 C54_1 1.391(5) . ?
C54_1 C55_1 1.396(5) . ?
C55_1 C56_1 1.383(5) . ?
C55_1 C66_1 1.490(5) . ?
C56_1 C57_1 1.394(6) . ?
C58_1 C61_1 1.392(4) . ?
C58_1 C59_1 1.423(4) . ?
C59_1 C64_1 1.384(5) . ?
C59_1 C60_1 1.481(4) . ?
C60_1 C72_1 1.470(4) . ?
C61_1 C62_1 1.390(5) . ?
C62_1 C63_1 1.402(5) . ?
C63_1 C64_1 1.407(5) . ?
C63_1 C78_1 1.483(4) . ?
C66_1 C67_1 1.379(5) . ?
C66_1 C71_1 1.412(5) . ?
C67_1 C68_1 1.377(5) . ?
C68_1 C69_1 1.407(5) . ?
C69_1 C70_1 1.392(5) . ?
C69_1 C81_1 1.477(5) . ?
C70_1 C71_1 1.376(5) . ?
C72_1 C73_1 1.379(5) . ?
C72_1 C77_1 1.406(4) . ?
C73_1 C74_1 1.387(5) . ?
C74_1 C75_1 1.386(5) . ?
C75_1 C76_1 1.386(5) . ?
C75_1 C84_1 1.520(5) . ?
C76_1 C77_1 1.390(5) . ?
C78_1 C79_1 1.395(4) . ?
C78_1 C83_1 1.406(5) . ?
C79_1 C80_1 1.382(5) . ?
C80_1 C81_1 1.398(4) . ?
C81_1 C82_1 1.410(5) . ?
C82_1 C83_1 1.378(5) . ?

loop_
_geom_torsion_atom_site_label_1
_geom_torsion_atom_site_label_2
_geom_torsion_atom_site_label_3
_geom_torsion_atom_site_label_4
_geom_torsion
_geom_torsion_site_symmetry_1
_geom_torsion_site_symmetry_2
_geom_torsion_site_symmetry_3
_geom_torsion_site_symmetry_4
_geom_torsion_publ_flag
C6_1 C1_1 C2_1 C3_1 9.5(5) . . . . ?
C7_1 C1_1 C2_1 C3_1 -158.4(3) . . . . ?
C1_1 C2_1 C3_1 C4_1 -0.1(6) . . . . ?
C2_1 C3_1 C4_1 C5_1 -9.1(5) . . . . ?
C2_1 C3_1 C4_1 C13_1 160.9(4) . . . . ?
C3_1 C4_1 C5_1 C6_1 8.9(5) . . . . ?
C13_1 C4_1 C5_1 C6_1 -160.9(4) . . . . ?
C4_1 C5_1 C6_1 C1_1 0.5(6) . . . . ?
C2_1 C1_1 C6_1 C5_1 -9.7(5) . . . . ?
C7_1 C1_1 C6_1 C5_1 157.7(4) . . . . ?
C6_1 C1_1 C7_1 C12_1 163.4(4) . . . . ?
C2_1 C1_1 C7_1 C12_1 -29.6(5) . . . . ?
C6_1 C1_1 C7_1 C8_1 -32.2(5) . . . . ?
C2_1 C1_1 C7_1 C8_1 134.9(4) . . . . ?
C12_1 C7_1 C8_1 C9_1 9.7(6) . . . . ?
C1_1 C7_1 C8_1 C9_1 -155.7(4) . . . . ?
C7_1 C8_1 C9_1 C10_1 -0.1(6) . . . . ?
C8_1 C9_1 C10_1 C11_1 -10.1(6) . . . . ?
C8_1 C9_1 C10_1 C19_1 157.1(4) . . . . ?
C9_1 C10_1 C11_1 C12_1 10.7(6) . . . . ?
C19_1 C10_1 C11_1 C12_1 -156.2(4) . . . . ?
C10_1 C11_1 C12_1 C7_1 -1.2(6) . . . . ?
C8_1 C7_1 C12_1 C11_1 -9.0(6) . . . . ?
C1_1 C7_1 C12_1 C11_1 156.0(4) . . . . ?
C3_1 C4_1 C13_1 C18_1 -140.9(4) . . . . ?
C5_1 C4_1 C13_1 C18_1 28.5(5) . . . . ?
C3_1 C4_1 C13_1 C14_1 26.8(5) . . . . ?
C5_1 C4_1 C13_1 C14_1 -163.8(3) . . . . ?
C18_1 C13_1 C14_1 C15_1 3.9(5) . . . . ?
C4_1 C13_1 C14_1 C15_1 -164.3(3) . . . . ?
C13_1 C14_1 C15_1 C16_1 2.6(6) . . . . ?
C14_1 C15_1 C16_1 C17_1 -8.0(5) . . . . ?
C14_1 C15_1 C16_1 C25_1 163.3(3) . . . . ?
C15_1 C16_1 C17_1 C18_1 7.1(6) . . . . ?
C25_1 C16_1 C17_1 C18_1 -164.5(4) . . . . ?
C16_1 C17_1 C18_1 C13_1 -0.7(6) . . . . ?
C14_1 C13_1 C18_1 C17_1 -4.8(6) . . . . ?
C4_1 C13_1 C18_1 C17_1 163.6(4) . . . . ?
C9_1 C10_1 C19_1 C24_1 -135.0(4) . . . . ?
C11_1 C10_1 C19_1 C24_1 31.4(5) . . . . ?
C9_1 C10_1 C19_1 C20_1 31.8(5) . . . . ?
C11_1 C10_1 C19_1 C20_1 -161.8(4) . . . . ?
C24_1 C19_1 C20_1 C21_1 8.2(6) . . . . ?
C10_1 C19_1 C20_1 C21_1 -159.1(4) . . . . ?
C19_1 C20_1 C21_1 C22_1 0.2(6) . . . . ?
C20_1 C21_1 C22_1 C23_1 -7.4(5) . . . . ?
C20_1 C21_1 C22_1 C31_1 162.7(4) . . . . ?
C21_1 C22_1 C23_1 C24_1 6.2(5) . . . . ?
C31_1 C22_1 C23_1 C24_1 -164.2(3) . . . . ?
C22_1 C23_1 C24_1 C19_1 2.4(6) . . . . ?
C20_1 C19_1 C24_1 C23_1 -9.5(6) . . . . ?
C10_1 C19_1 C24_1 C23_1 158.3(4) . . . . ?
C15_1 C16_1 C25_1 C30_1 179.5(3) . . . . ?
C17_1 C16_1 C25_1 C30_1 -9.5(5) . . . . ?
C15_1 C16_1 C25_1 C26_1 -10.2(5) . . . . ?
C17_1 C16_1 C25_1 C26_1 160.8(3) . . . . ?
C30_1 C25_1 C26_1 C27_1 8.3(5) . . . . ?
C16_1 C25_1 C26_1 C27_1 -162.8(4) . . . . ?
C25_1 C26_1 C27_1 C28_1 0.7(6) . . . . ?
C26_1 C27_1 C28_1 C29_1 -8.6(6) . . . . ?
C26_1 C27_1 C28_1 C37_1 161.9(4) . . . . ?
C27_1 C28_1 C29_1 C30_1 7.6(6) . . . . ?
C37_1 C28_1 C29_1 C30_1 -163.1(4) . . . . ?
C28_1 C29_1 C30_1 C25_1 1.5(6) . . . . ?
C26_1 C25_1 C30_1 C29_1 -9.4(6) . . . . ?
C16_1 C25_1 C30_1 C29_1 161.4(4) . . . . ?
C21_1 C22_1 C31_1 C36_1 166.1(3) . . . . ?
C23_1 C22_1 C31_1 C36_1 -24.3(5) . . . . ?
C21_1 C22_1 C31_1 C32_1 -23.0(5) . . . . ?
C23_1 C22_1 C31_1 C32_1 146.7(3) . . . . ?
C36_1 C31_1 C32_1 C33_1 6.1(5) . . . . ?
C22_1 C31_1 C32_1 C33_1 -165.1(3) . . . . ?
C31_1 C32_1 C33_1 C34_1 -1.6(4) . . . . ?
C31_1 C32_1 C33_1 C43_1 170.2(3) . . . . ?
C32_1 C33_1 C34_1 C35_1 -4.3(4) . . . . ?
C43_1 C33_1 C34_1 C35_1 -177.5(3) . . . . ?
C32_1 C33_1 C34_1 C45_1 170.1(3) . . . . ?
C43_1 C33_1 C34_1 C45_1 -3.1(3) . . . . ?
C33_1 C34_1 C35_1 C36_1 5.4(5) . . . . ?
C45_1 C34_1 C35_1 C36_1 -167.2(3) . . . . ?
C34_1 C35_1 C36_1 C31_1 -0.6(5) . . . . ?
C32_1 C31_1 C36_1 C35_1 -5.1(5) . . . . ?
C22_1 C31_1 C36_1 C35_1 166.0(3) . . . . ?
C27_1 C28_1 C37_1 C42_1 162.0(4) . . . . ?
C29_1 C28_1 C37_1 C42_1 -28.0(5) . . . . ?
C27_1 C28_1 C37_1 C38_1 -27.5(5) . . . . ?
C29_1 C28_1 C37_1 C38_1 142.5(4) . . . . ?
C42_1 C37_1 C38_1 C39_1 6.5(5) . . . . ?
C28_1 C37_1 C38_1 C39_1 -164.7(3) . . . . ?
C37_1 C38_1 C39_1 C40_1 0.9(5) . . . . ?
C38_1 C39_1 C40_1 C41_1 -8.4(5) . . . . ?
C38_1 C39_1 C40_1 C52_1 164.2(3) . . . . ?
C39_1 C40_1 C41_1 C42_1 8.8(6) . . . . ?
C52_1 C40_1 C41_1 C42_1 -163.4(4) . . . . ?
C40_1 C41_1 C42_1 C37_1 -1.6(6) . . . . ?
C38_1 C37_1 C42_1 C41_1 -6.1(6) . . . . ?
C28_1 C37_1 C42_1 C41_1 164.6(4) . . . . ?
C32_1 C33_1 C43_1 C44_1 -172.2(3) . . . . ?
C34_1 C33_1 C43_1 C44_1 0.2(3) . . . . ?
C32_1 C33_1 C43_1 C46_1 2.0(5) . . . . ?
C34_1 C33_1 C43_1 C46_1 174.4(3) . . . . ?
C46_1 C43_1 C44_1 C58_1 -20.1(6) . . . . ?
C33_1 C43_1 C44_1 C58_1 153.9(4) . . . . ?
C46_1 C43_1 C44_1 C45_1 -171.1(3) . . . . ?
C33_1 C43_1 C44_1 C45_1 2.8(3) . . . . ?
C35_1 C34_1 C45_1 C60_1 26.3(6) . . . . ?
C33_1 C34_1 C45_1 C60_1 -147.0(4) . . . . ?
C35_1 C34_1 C45_1 C44_1 178.0(3) . . . . ?
C33_1 C34_1 C45_1 C44_1 4.7(3) . . . . ?
C43_1 C44_1 C45_1 C60_1 155.5(3) . . . . ?
C58_1 C44_1 C45_1 C60_1 -5.4(3) . . . . ?
C43_1 C44_1 C45_1 C34_1 -4.8(3) . . . . ?
C58_1 C44_1 C45_1 C34_1 -165.7(2) . . . . ?
C44_1 C43_1 C46_1 C51_1 -50.7(5) . . . . ?
C33_1 C43_1 C46_1 C51_1 136.2(3) . . . . ?
C44_1 C43_1 C46_1 C47_1 128.5(3) . . . . ?
C33_1 C43_1 C46_1 C47_1 -44.6(4) . . . . ?
C51_1 C46_1 C47_1 C48_1 -0.6(5) . . . . ?
C43_1 C46_1 C47_1 C48_1 -179.8(3) . . . . ?
C46_1 C47_1 C48_1 C49_1 0.6(6) . . . . ?
C47_1 C48_1 C49_1 C50_1 -0.2(5) . . . . ?
C47_1 C48_1 C49_1 C65_1 -179.3(4) . . . . ?
C48_1 C49_1 C50_1 C51_1 -0.2(5) . . . . ?
C65_1 C49_1 C50_1 C51_1 178.9(3) . . . . ?
C49_1 C50_1 C51_1 C46_1 0.2(5) . . . . ?
C47_1 C46_1 C51_1 C50_1 0.2(5) . . . . ?
C43_1 C46_1 C51_1 C50_1 179.4(3) . . . . ?
C39_1 C40_1 C52_1 C53_1 22.4(5) . . . . ?
C41_1 C40_1 C52_1 C53_1 -165.6(4) . . . . ?
C39_1 C40_1 C52_1 C57_1 -145.0(3) . . . . ?
C41_1 C40_1 C52_1 C57_1 27.0(5) . . . . ?
C57_1 C52_1 C53_1 C54_1 10.6(6) . . . . ?
C40_1 C52_1 C53_1 C54_1 -157.2(4) . . . . ?
C52_1 C53_1 C54_1 C55_1 -1.9(6) . . . . ?
C53_1 C54_1 C55_1 C56_1 -8.1(5) . . . . ?
C53_1 C54_1 C55_1 C66_1 158.3(3) . . . . ?
C54_1 C55_1 C56_1 C57_1 9.1(5) . . . . ?
C66_1 C55_1 C56_1 C57_1 -157.3(3) . . . . ?
C55_1 C56_1 C57_1 C52_1 -0.3(6) . . . . ?
C53_1 C52_1 C57_1 C56_1 -9.5(5) . . . . ?
C40_1 C52_1 C57_1 C56_1 158.6(4) . . . . ?
C43_1 C44_1 C58_1 C61_1 28.2(6) . . . . ?
C45_1 C44_1 C58_1 C61_1 179.8(3) . . . . ?
C43_1 C44_1 C58_1 C59_1 -145.9(4) . . . . ?
C45_1 C44_1 C58_1 C59_1 5.8(3) . . . . ?
C61_1 C58_1 C59_1 C64_1 -7.8(4) . . . . ?
C44_1 C58_1 C59_1 C64_1 167.3(3) . . . . ?
C61_1 C58_1 C59_1 C60_1 -179.3(3) . . . . ?
C44_1 C58_1 C59_1 C60_1 -4.2(3) . . . . ?
C34_1 C45_1 C60_1 C72_1 -20.9(6) . . . . ?
C44_1 C45_1 C60_1 C72_1 -172.0(3) . . . . ?
C34_1 C45_1 C60_1 C59_1 153.9(3) . . . . ?
C44_1 C45_1 C60_1 C59_1 2.8(3) . . . . ?
C64_1 C59_1 C60_1 C45_1 -169.4(3) . . . . ?
C58_1 C59_1 C60_1 C45_1 0.9(3) . . . . ?
C64_1 C59_1 C60_1 C72_1 5.3(5) . . . . ?
C58_1 C59_1 C60_1 C72_1 175.7(3) . . . . ?
C59_1 C58_1 C61_1 C62_1 6.8(4) . . . . ?
C44_1 C58_1 C61_1 C62_1 -166.7(3) . . . . ?
C58_1 C61_1 C62_1 C63_1 0.5(5) . . . . ?
C61_1 C62_1 C63_1 C64_1 -6.9(5) . . . . ?
C61_1 C62_1 C63_1 C78_1 158.7(3) . . . . ?
C58_1 C59_1 C64_1 C63_1 1.3(4) . . . . ?
C60_1 C59_1 C64_1 C63_1 170.7(3) . . . . ?
C62_1 C63_1 C64_1 C59_1 5.9(4) . . . . ?
C78_1 C63_1 C64_1 C59_1 -160.0(3) . . . . ?
C56_1 C55_1 C66_1 C67_1 144.7(3) . . . . ?
C54_1 C55_1 C66_1 C67_1 -21.0(5) . . . . ?
C56_1 C55_1 C66_1 C71_1 -23.6(5) . . . . ?
C54_1 C55_1 C66_1 C71_1 170.6(3) . . . . ?
C71_1 C66_1 C67_1 C68_1 7.9(5) . . . . ?
C55_1 C66_1 C67_1 C68_1 -160.9(3) . . . . ?
C66_1 C67_1 C68_1 C69_1 0.7(5) . . . . ?
C67_1 C68_1 C69_1 C70_1 -8.6(5) . . . . ?
C67_1 C68_1 C69_1 C81_1 158.5(3) . . . . ?
C68_1 C69_1 C70_1 C71_1 7.6(5) . . . . ?
C81_1 C69_1 C70_1 C71_1 -159.0(3) . . . . ?
C69_1 C70_1 C71_1 C66_1 1.1(5) . . . . ?
C67_1 C66_1 C71_1 C70_1 -8.9(5) . . . . ?
C55_1 C66_1 C71_1 C70_1 159.8(3) . . . . ?
C45_1 C60_1 C72_1 C73_1 128.6(4) . . . . ?
C59_1 C60_1 C72_1 C73_1 -45.3(5) . . . . ?
C45_1 C60_1 C72_1 C77_1 -45.5(4) . . . . ?
C59_1 C60_1 C72_1 C77_1 140.6(3) . . . . ?
C77_1 C72_1 C73_1 C74_1 1.0(5) . . . . ?
C60_1 C72_1 C73_1 C74_1 -173.2(3) . . . . ?
C72_1 C73_1 C74_1 C75_1 -0.3(6) . . . . ?
C73_1 C74_1 C75_1 C76_1 -1.1(6) . . . . ?
C73_1 C74_1 C75_1 C84_1 178.3(4) . . . . ?
C74_1 C75_1 C76_1 C77_1 1.7(5) . . . . ?
C84_1 C75_1 C76_1 C77_1 -177.6(3) . . . . ?
C75_1 C76_1 C77_1 C72_1 -1.0(5) . . . . ?
C73_1 C72_1 C77_1 C76_1 -0.3(5) . . . . ?
C60_1 C72_1 C77_1 C76_1 174.0(3) . . . . ?
C62_1 C63_1 C78_1 C79_1 -27.4(4) . . . . ?
C64_1 C63_1 C78_1 C79_1 138.1(3) . . . . ?
C62_1 C63_1 C78_1 C83_1 164.5(3) . . . . ?
C64_1 C63_1 C78_1 C83_1 -30.1(4) . . . . ?
C83_1 C78_1 C79_1 C80_1 7.5(4) . . . . ?
C63_1 C78_1 C79_1 C80_1 -161.5(3) . . . . ?
C78_1 C79_1 C80_1 C81_1 0.3(5) . . . . ?
C79_1 C80_1 C81_1 C82_1 -7.7(4) . . . . ?
C79_1 C80_1 C81_1 C69_1 160.6(3) . . . . ?
C70_1 C69_1 C81_1 C80_1 35.5(4) . . . . ?
C68_1 C69_1 C81_1 C80_1 -130.9(3) . . . . ?
C70_1 C69_1 C81_1 C82_1 -157.2(3) . . . . ?
C68_1 C69_1 C81_1 C82_1 36.5(4) . . . . ?
C80_1 C81_1 C82_1 C83_1 7.3(4) . . . . ?
C69_1 C81_1 C82_1 C83_1 -160.3(3) . . . . ?
C81_1 C82_1 C83_1 C78_1 0.5(5) . . . . ?
C79_1 C78_1 C83_1 C82_1 -7.8(4) . . . . ?
C63_1 C78_1 C83_1 C82_1 160.8(3) . . . . ?

loop_
_exptl_oxdiff_crystal_face_indexfrac_h
_exptl_oxdiff_crystal_face_indexfrac_k
_exptl_oxdiff_crystal_face_indexfrac_l
_exptl_oxdiff_crystal_face_x
_exptl_oxdiff_crystal_face_y
_exptl_oxdiff_crystal_face_z
1.3888 -20.6395 -0.0319 -0.4805 -0.7840 0.3931
-0.5833 20.7148 -0.4847 0.4955 0.8089 -0.3165
-9.8605 -0.3918 6.3030 -0.1701 -0.2841 -0.9436
12.1809 -0.8613 -0.0683 -0.4953 0.4721 0.7293
-12.1687 0.7597 -0.0332 0.5016 -0.4780 -0.7211
-0.5779 8.4523 8.4762 -0.5457 0.5136 -0.6621
0.4333 -8.4385 -8.4718 0.5514 -0.5190 0.6532
6.0742 6.5276 6.9739 -0.7178 0.6787 -0.1553
8.1248 -7.2719 -6.7920 0.1229 -0.1119 0.9861
-7.1292 -5.9308 -6.4420 0.7253 -0.6863 0.0532
-0.3872 -18.1022 4.5477 -0.7594 -0.6503 -0.0198
5.5083 -18.5144 0.1121 -0.6126 -0.5220 0.5935
2.0074 16.6741 -5.4581 0.7454 0.6390 0.1898
